data_7064083
loop_
_publ_author_name
'Salamanca-Perdig\'on, Kevin'
'Lozano, Johan D.'
'Hurtado-Rodr\'iguez, Diana'
'Becerra, Diana'
'Rojas, Hugo'
'Mac\'ias, Mario A.'
'Castillo, Juan-Carlos'

_publ_section_title
;
 Cs2CO3-mediated synthesis of 2-alkoxy-3-cyanopyridines: integrated
 crystallographic, photophysical, and DFT analyses
;
_journal_issue 42
_journal_name_full 'New Journal of Chemistry'
_journal_page_first 18369
_journal_page_last 18383
_journal_paper_doi 10.1039/D5NJ03110A
_journal_volume 49
_journal_year 2025
_chemical_formula_moiety 'C20 H12 Cl N3 O'
_chemical_formula_sum 'C20 H12 Cl N3 O'
_chemical_formula_weight 345.78
_space_group_crystal_system orthorhombic
_space_group_IT_number 19
_space_group_name_Hall 'P 2ac 2ab'
_space_group_name_H-M_alt 'P 21 21 21'
_atom_sites_solution_hydrogens geom
_audit_creation_method SHELXL-2018/3
_audit_update_record
;
2025-07-14 deposited with the CCDC.	2025-10-01 downloaded from the CCDC.
;
_cell_angle_alpha 90
_cell_angle_beta 90
_cell_angle_gamma 90
_cell_formula_units_Z 4
_cell_length_a 4.5417(18)
_cell_length_b 15.119(3)
_cell_length_c 24.849(4)
_cell_measurement_reflns_used 1793
_cell_measurement_temperature 298(2)
_cell_measurement_theta_max 70.9810
_cell_measurement_theta_min 3.4580
_cell_volume 1706.3(8)
_computing_cell_refinement
;
CrysAlisPro, Agilent Technologies,
Version 1.171.37.35 (release 13-08-2014 CrysAlis171 .NET)
(compiled Aug 13 2014,18:06:01)
;
_computing_data_collection
;
CrysAlisPro, Agilent Technologies,
Version 1.171.37.35 (release 13-08-2014 CrysAlis171 .NET)
(compiled Aug 13 2014,18:06:01)
;
_computing_data_reduction
;
CrysAlisPro, Agilent Technologies,
Version 1.171.37.35 (release 13-08-2014 CrysAlis171 .NET)
(compiled Aug 13 2014,18:06:01)
;
_computing_molecular_graphics 'Mercury (Macrae et al., 2008)'
_computing_publication_material 'SHELXL-2014 (Sheldrick, 2015)'
_computing_structure_refinement 'SHELXL-2016/6 (Sheldrick, 2016)'
_computing_structure_solution 'Superflip (Palatinus & Chapuis, 2007)'
_diffrn_ambient_temperature 298(2)
_diffrn_detector 'CCD plate'
_diffrn_detector_area_resol_mean 10.6144
_diffrn_detector_type Atlas
_diffrn_measured_fraction_theta_full 0.997
_diffrn_measured_fraction_theta_max 0.967
_diffrn_measurement_device 'four-circle diffractometer'
_diffrn_measurement_device_type 'SuperNova, Dual, Cu at zero, Atlas'
_diffrn_measurement_method '\w scans'
_diffrn_radiation_type CuK\a
_diffrn_radiation_wavelength 1.54184
_diffrn_reflns_av_R_equivalents 0.0653
_diffrn_reflns_av_unetI/netI 0.0715
_diffrn_reflns_Laue_measured_fraction_full 0.997
_diffrn_reflns_Laue_measured_fraction_max 0.967
_diffrn_reflns_limit_h_max 1
_diffrn_reflns_limit_h_min -5
_diffrn_reflns_limit_k_max 16
_diffrn_reflns_limit_k_min -18
_diffrn_reflns_limit_l_max 30
_diffrn_reflns_limit_l_min -20
_diffrn_reflns_number 5874
_diffrn_reflns_point_group_measured_fraction_full 0.909
_diffrn_reflns_point_group_measured_fraction_max 0.869
_diffrn_reflns_theta_full 67.684
_diffrn_reflns_theta_max 78.501
_diffrn_reflns_theta_min 4.606
_diffrn_source 'SuperNova (Cu) micro-focus sealed X-ray Source'
_exptl_absorpt_coefficient_mu 2.079
_exptl_absorpt_correction_T_max 1.00000
_exptl_absorpt_correction_T_min 0.54184
_exptl_absorpt_correction_type multi-scan
_exptl_absorpt_process_details
;
CrysAlisPro 1.171.41.119a (Rigaku Oxford Diffraction, 2021)
Empirical absorption correction using spherical harmonics,
implemented in SCALE3 ABSPACK scaling algorithm.
;
_exptl_crystal_colour colorless
_exptl_crystal_density_diffrn 1.346
_exptl_crystal_description parallelepiped
_exptl_crystal_F_000 712
_exptl_crystal_size_max 0.180
_exptl_crystal_size_mid 0.170
_exptl_crystal_size_min 0.140
_refine_diff_density_max 0.312
_refine_diff_density_min -0.348
_refine_diff_density_rms 0.083
_refine_ls_abs_structure_details
;
 Classical Flack method preferred over Parsons because s.u. lower.
;
_refine_ls_abs_structure_Flack -0.06(5)
_refine_ls_extinction_method none
_refine_ls_goodness_of_fit_ref 1.016
_refine_ls_hydrogen_treatment constr
_refine_ls_matrix_type full
_refine_ls_number_parameters 226
_refine_ls_number_reflns 3181
_refine_ls_number_restraints 0
_refine_ls_restrained_S_all 1.016
_refine_ls_R_factor_all 0.1026
_refine_ls_R_factor_gt 0.0842
_refine_ls_shift/su_max 0.000
_refine_ls_shift/su_mean 0.000
_refine_ls_structure_factor_coef Fsqd
_refine_ls_weighting_details 'w=1/[\s^2^(Fo^2^)+(0.1449P)^2^] where P=(Fo^2^+2Fc^2^)/3'
_refine_ls_weighting_scheme calc
_refine_ls_wR_factor_gt 0.2085
_refine_ls_wR_factor_ref 0.2457
_reflns_Friedel_coverage 0.518
_reflns_Friedel_fraction_full 0.779
_reflns_Friedel_fraction_max 0.727
_reflns_number_gt 2192
_reflns_number_total 3181
_reflns_threshold_expression 'I > 2\s(I)'
_cod_data_source_file d5nj03110a2.cif
_cod_data_source_block 2022Uniandes082_Cu_DHR66-JCC_auto
_cod_database_code 7064083
_shelx_shelxl_version_number 2018/3
_shelx_space_group_comment
;
The symmetry employed for this shelxl refinement is uniquely defined
by the following loop, which should always be used as a source of
symmetry information in preference to the above space-group names.
They are only intended as comments.
;
_shelx_estimated_absorpt_t_min 0.706
_shelx_estimated_absorpt_t_max 0.760

loop_
_space_group_symop_operation_xyz
'x, y, z'
'-x+1/2, -y, z+1/2'
'x+1/2, -y+1/2, -z'
'-x, y+1/2, -z+1/2'

loop_
_atom_site_label
_atom_site_type_symbol
_atom_site_fract_x
_atom_site_fract_y
_atom_site_fract_z
_atom_site_U_iso_or_equiv
_atom_site_adp_type
_atom_site_occupancy
_atom_site_site_symmetry_order
_atom_site_calc_flag
_atom_site_refinement_flags_posn
_atom_site_refinement_flags_adp
_atom_site_refinement_flags_occupancy
_atom_site_disorder_assembly
_atom_site_disorder_group
C10 C 0.0676(19) 0.6864(4) 0.1170(2) 0.0786(18) Uani 1 1 d . . . . .
C18 C 1.1111(18) 0.6870(4) 0.4169(2) 0.0776(17) Uani 1 1 d . . . . .
H18 H 1.080453 0.629423 0.428808 0.093 Uiso 1 1 calc R U . . .
C17 C 1.302(2) 0.7405(6) 0.4446(3) 0.090(2) Uani 1 1 d . . . . .
H17 H 1.405198 0.718773 0.474143 0.108 Uiso 1 1 calc R U . . .
C11 C 0.0763(17) 0.7489(4) 0.1581(2) 0.0726(16) Uani 1 1 d . . . . .
H11 H -0.003103 0.805068 0.153196 0.087 Uiso 1 1 calc R U . . .
N1 N 0.7030(12) 0.5775(3) 0.36710(16) 0.0661(12) Uani 1 1 d . . . . .
C1 C 0.5192(15) 0.5238(3) 0.34283(19) 0.0634(14) Uani 1 1 d . . . . .
O1 O 0.4557(12) 0.4439(2) 0.36742(14) 0.0762(13) Uani 1 1 d . . . . .
Cl1 Cl -0.0970(6) 0.71676(14) 0.05614(6) 0.1033(8) Uani 1 1 d . . . . .
C19 C 0.595(2) 0.4268(4) 0.4173(2) 0.0835(19) Uani 1 1 d . . . . .
H19A H 0.797808 0.446398 0.415555 0.100 Uiso 1 1 calc R U . . .
H19B H 0.594697 0.363639 0.423993 0.100 Uiso 1 1 calc R U . . .
C7 C 0.3211(15) 0.6420(3) 0.21450(17) 0.0624(13) Uani 1 1 d . . . . .
C6 C 0.1734(19) 0.4760(3) 0.2736(2) 0.0742(17) Uani 1 1 d . . . . .
C5 C 0.7595(13) 0.6565(3) 0.34238(19) 0.0596(12) Uani 1 1 d . . . . .
C4 C 0.6355(15) 0.6779(3) 0.2936(2) 0.0651(13) Uani 1 1 d . . . . .
H4 H 0.677466 0.732241 0.277797 0.078 Uiso 1 1 calc R U . . .
N2 N -0.0002(19) 0.4267(4) 0.2589(2) 0.099(2) Uani 1 1 d . . . . .
C2 C 0.3866(15) 0.5396(3) 0.29361(18) 0.0628(13) Uani 1 1 d . . . . .
N3 N 0.323(3) 0.5028(6) 0.4954(3) 0.140(4) Uani 1 1 d . . . . .
C3 C 0.4474(14) 0.6188(3) 0.26772(19) 0.0615(13) Uani 1 1 d . . . . .
C12 C 0.2057(15) 0.7254(3) 0.20599(19) 0.0663(14) Uani 1 1 d . . . . .
H12 H 0.215955 0.766940 0.233544 0.080 Uiso 1 1 calc R U . . .
C20 C 0.448(2) 0.4715(5) 0.4614(3) 0.096(3) Uani 1 1 d . . . . .
C8 C 0.3110(18) 0.5810(4) 0.17217(19) 0.0768(18) Uani 1 1 d . . . . .
H8 H 0.389482 0.524731 0.176923 0.092 Uiso 1 1 calc R U . . .
C9 C 0.185(2) 0.6037(4) 0.1231(2) 0.084(2) Uani 1 1 d . . . . .
H9 H 0.180457 0.563272 0.094926 0.101 Uiso 1 1 calc R U . . .
C15 C 1.198(2) 0.8583(5) 0.3834(3) 0.097(2) Uani 1 1 d . . . . .
H15 H 1.227925 0.916160 0.371884 0.116 Uiso 1 1 calc R U . . .
C16 C 1.340(2) 0.8277(5) 0.4280(3) 0.091(2) Uani 1 1 d . . . . .
H16 H 1.462972 0.865213 0.447403 0.109 Uiso 1 1 calc R U . . .
C13 C 0.9631(14) 0.7163(4) 0.3718(2) 0.0638(13) Uani 1 1 d . . . . .
C14 C 1.0086(18) 0.8039(4) 0.3552(3) 0.0796(18) Uani 1 1 d . . . . .
H14 H 0.910847 0.825452 0.324989 0.096 Uiso 1 1 calc R U . . .

loop_
_atom_site_aniso_label
_atom_site_aniso_U_11
_atom_site_aniso_U_22
_atom_site_aniso_U_33
_atom_site_aniso_U_23
_atom_site_aniso_U_13
_atom_site_aniso_U_12
C10 0.103(5) 0.074(3) 0.059(2) 0.004(2) 0.006(3) 0.001(4)
C18 0.085(5) 0.077(3) 0.071(3) -0.005(2) 0.001(3) 0.004(3)
C17 0.090(5) 0.101(5) 0.077(3) -0.012(3) -0.001(4) 0.003(4)
C11 0.097(5) 0.058(3) 0.062(2) 0.004(2) 0.004(3) 0.003(3)
N1 0.082(3) 0.053(2) 0.063(2) 0.0032(17) 0.008(2) 0.002(2)
C1 0.084(4) 0.048(2) 0.058(2) 0.0027(17) 0.011(2) 0.002(2)
O1 0.111(4) 0.0493(17) 0.0680(18) 0.0086(14) 0.001(2) -0.004(2)
Cl1 0.147(2) 0.0971(11) 0.0653(7) 0.0040(7) -0.0158(9) 0.0092(13)
C19 0.116(6) 0.056(2) 0.078(3) 0.015(2) 0.000(4) 0.008(4)
C7 0.078(4) 0.057(2) 0.0524(19) -0.0003(18) 0.010(2) 0.002(3)
C6 0.108(5) 0.052(2) 0.062(2) 0.001(2) 0.008(3) -0.001(3)
C5 0.062(3) 0.056(2) 0.061(2) 0.0023(19) 0.010(2) 0.003(2)
C4 0.076(4) 0.056(2) 0.064(2) 0.0051(19) 0.011(3) 0.002(3)
N2 0.139(6) 0.073(3) 0.086(3) -0.005(3) 0.003(4) -0.029(4)
C2 0.078(4) 0.053(2) 0.058(2) 0.0004(18) 0.008(3) 0.001(2)
N3 0.213(10) 0.134(6) 0.075(3) 0.021(4) 0.023(5) 0.059(7)
C3 0.075(4) 0.052(2) 0.058(2) 0.0013(18) 0.010(2) 0.008(2)
C12 0.087(4) 0.053(2) 0.059(2) 0.0002(18) 0.006(3) 0.000(3)
C20 0.140(8) 0.080(4) 0.066(3) 0.016(3) -0.004(4) 0.021(5)
C8 0.111(5) 0.063(3) 0.056(2) -0.006(2) 0.004(3) 0.015(3)
C9 0.126(6) 0.068(3) 0.059(2) -0.006(2) 0.008(3) 0.005(4)
C15 0.106(6) 0.080(4) 0.105(5) -0.007(4) 0.008(5) -0.021(4)
C16 0.081(5) 0.096(4) 0.096(4) -0.027(4) 0.010(4) -0.019(4)
C13 0.068(3) 0.060(2) 0.063(2) -0.001(2) 0.010(2) -0.001(2)
C14 0.087(5) 0.071(3) 0.081(3) 0.005(3) 0.001(3) -0.009(3)

loop_
_atom_type_symbol
_atom_type_description
_atom_type_scat_dispersion_real
_atom_type_scat_dispersion_imag
_atom_type_scat_source
C C 0.0181 0.0091 'International Tables Vol C Tables 4.2.6.8 and 6.1.1.4'
H H 0.0000 0.0000 'International Tables Vol C Tables 4.2.6.8 and 6.1.1.4'
Cl Cl 0.3639 0.7018 'International Tables Vol C Tables 4.2.6.8 and 6.1.1.4'
N N 0.0311 0.0180 'International Tables Vol C Tables 4.2.6.8 and 6.1.1.4'
O O 0.0492 0.0322 'International Tables Vol C Tables 4.2.6.8 and 6.1.1.4'

loop_
_geom_angle_atom_site_label_1
_geom_angle_atom_site_label_2
_geom_angle_atom_site_label_3
_geom_angle
_geom_angle_site_symmetry_1
_geom_angle_site_symmetry_3
_geom_angle_publ_flag
C9 C10 C11 122.0(6) . . ?
C9 C10 Cl1 120.1(5) . . ?
C11 C10 Cl1 117.9(5) . . ?
C17 C18 C13 121.8(6) . . ?
C18 C17 C16 119.2(7) . . ?
C12 C11 C10 118.1(5) . . ?
C1 N1 C5 117.0(4) . . ?
N1 C1 C2 125.3(5) . . ?
N1 C1 O1 118.0(5) . . ?
C2 C1 O1 116.7(5) . . ?
C1 O1 C19 116.9(5) . . ?
O1 C19 C20 111.9(7) . . ?
C12 C7 C8 118.3(5) . . ?
C12 C7 C3 119.9(4) . . ?
C8 C7 C3 121.8(5) . . ?
N2 C6 C2 178.0(7) . . ?
N1 C5 C4 121.7(5) . . ?
N1 C5 C13 115.3(4) . . ?
C4 C5 C13 123.0(5) . . ?
C5 C4 C3 120.4(5) . . ?
C1 C2 C3 118.1(5) . . ?
C1 C2 C6 118.7(4) . . ?
C3 C2 C6 123.0(5) . . ?
C2 C3 C4 117.5(5) . . ?
C2 C3 C7 122.7(5) . . ?
C4 C3 C7 119.8(4) . . ?
C11 C12 C7 122.0(5) . . ?
N3 C20 C19 176.4(12) . . ?
C9 C8 C7 120.7(5) . . ?
C10 C9 C8 118.9(5) . . ?
C16 C15 C14 120.4(7) . . ?
C15 C16 C17 120.2(7) . . ?
C18 C13 C14 118.1(6) . . ?
C18 C13 C5 120.5(5) . . ?
C14 C13 C5 121.4(5) . . ?
C15 C14 C13 120.3(7) . . ?

loop_
_geom_bond_atom_site_label_1
_geom_bond_atom_site_label_2
_geom_bond_distance
_geom_bond_site_symmetry_2
_geom_bond_publ_flag
C10 C9 1.369(9) . ?
C10 C11 1.390(8) . ?
C10 Cl1 1.749(6) . ?
C18 C17 1.372(10) . ?
C18 C13 1.379(9) . ?
C17 C16 1.392(11) . ?
C11 C12 1.375(8) . ?
N1 C1 1.311(8) . ?
N1 C5 1.367(6) . ?
C1 C2 1.384(8) . ?
C1 O1 1.385(6) . ?
O1 C19 1.415(8) . ?
C19 C20 1.449(11) . ?
C7 C12 1.382(7) . ?
C7 C8 1.400(7) . ?
C7 C3 1.484(7) . ?
C6 N2 1.145(9) . ?
C6 C2 1.452(9) . ?
C5 C4 1.375(8) . ?
C5 C13 1.485(8) . ?
C4 C3 1.394(8) . ?
C2 C3 1.388(7) . ?
N3 C20 1.123(11) . ?
C8 C9 1.389(9) . ?
C15 C16 1.366(12) . ?
C15 C14 1.380(10) . ?
C13 C14 1.404(8) . ?

loop_
_geom_torsion_atom_site_label_1
_geom_torsion_atom_site_label_2
_geom_torsion_atom_site_label_3
_geom_torsion_atom_site_label_4
_geom_torsion
_geom_torsion_site_symmetry_1
_geom_torsion_site_symmetry_2
_geom_torsion_site_symmetry_3
_geom_torsion_site_symmetry_4
_geom_torsion_publ_flag
C13 C18 C17 C16 2.4(12) . . . . ?
C9 C10 C11 C12 -0.5(12) . . . . ?
Cl1 C10 C11 C12 -179.9(5) . . . . ?
C5 N1 C1 C2 2.3(9) . . . . ?
C5 N1 C1 O1 -179.2(5) . . . . ?
N1 C1 O1 C19 0.4(8) . . . . ?
C2 C1 O1 C19 179.0(6) . . . . ?
C1 O1 C19 C20 79.8(8) . . . . ?
C1 N1 C5 C4 -1.6(8) . . . . ?
C1 N1 C5 C13 178.6(5) . . . . ?
N1 C5 C4 C3 -0.2(8) . . . . ?
C13 C5 C4 C3 179.5(5) . . . . ?
N1 C1 C2 C3 -1.0(9) . . . . ?
O1 C1 C2 C3 -179.5(5) . . . . ?
N1 C1 C2 C6 -176.2(6) . . . . ?
O1 C1 C2 C6 5.3(8) . . . . ?
C1 C2 C3 C4 -0.9(8) . . . . ?
C6 C2 C3 C4 174.0(5) . . . . ?
C1 C2 C3 C7 179.1(5) . . . . ?
C6 C2 C3 C7 -6.0(9) . . . . ?
C5 C4 C3 C2 1.5(8) . . . . ?
C5 C4 C3 C7 -178.5(5) . . . . ?
C12 C7 C3 C2 134.8(6) . . . . ?
C8 C7 C3 C2 -44.3(9) . . . . ?
C12 C7 C3 C4 -45.2(8) . . . . ?
C8 C7 C3 C4 135.7(7) . . . . ?
C10 C11 C12 C7 -1.1(10) . . . . ?
C8 C7 C12 C11 1.7(10) . . . . ?
C3 C7 C12 C11 -177.5(6) . . . . ?
C12 C7 C8 C9 -0.7(11) . . . . ?
C3 C7 C8 C9 178.4(7) . . . . ?
C11 C10 C9 C8 1.4(13) . . . . ?
Cl1 C10 C9 C8 -179.2(7) . . . . ?
C7 C8 C9 C10 -0.7(12) . . . . ?
C14 C15 C16 C17 1.8(13) . . . . ?
C18 C17 C16 C15 -2.6(13) . . . . ?
C17 C18 C13 C14 -1.2(10) . . . . ?
C17 C18 C13 C5 179.5(6) . . . . ?
N1 C5 C13 C18 8.3(8) . . . . ?
C4 C5 C13 C18 -171.4(6) . . . . ?
N1 C5 C13 C14 -170.9(6) . . . . ?
C4 C5 C13 C14 9.3(9) . . . . ?
C16 C15 C14 C13 -0.6(12) . . . . ?
C18 C13 C14 C15 0.3(10) . . . . ?
C5 C13 C14 C15 179.6(6) . . . . ?
